data_2217096
loop_
_publ_author_name
'Ya-Wen Wang'
'Yu Peng'

_publ_section_title
(1<i>R</i>,4<i>R</i>,7<i>S</i>)-1,7-Dimethyl-7-(phenylsulfonylmethyl)spiro[bicyclo[2.2.1]heptane-2,2'-1,3-dioxolane]
_journal_coeditor_code HG2344
_journal_issue 1
_journal_name_full 'Acta Crystallographica Section E'
_journal_page_first o57
_journal_page_last o57
_journal_paper_doi 10.1107/S1600536807058084
_journal_volume 64
_journal_year 2008
_chemical_formula_iupac 'C18 H24 O4 S'
_chemical_formula_moiety 'C18 H24 O4 S'
_chemical_formula_sum 'C18 H24 O4 S'
_chemical_formula_weight 336.43
_chemical_name_systematic
;
(1<i>R</i>,4<i>R</i>,7<i>S</i>)-1,7-Dimethyl-7-
(phenylsulfonylmethyl)spiro[bicyclo[2.2.1]heptane-2,2'-1,3-dioxolane]
;
_space_group_IT_number 19
_symmetry_cell_setting orthorhombic
_symmetry_space_group_name_Hall 'P 2ac 2ab'
_symmetry_space_group_name_H-M 'P 21 21 21'
_atom_sites_solution_hydrogens geom
_atom_sites_solution_primary direct
_atom_sites_solution_secondary difmap
_cell_angle_alpha 90.00
_cell_angle_beta 90.00
_cell_angle_gamma 90.00
_cell_formula_units_Z 4
_cell_length_a 10.5420(2)
_cell_length_b 11.7946(2)
_cell_length_c 13.2997(3)
_cell_measurement_reflns_used 2482
_cell_measurement_temperature 294(2)
_cell_measurement_theta_max 22.85
_cell_measurement_theta_min 2.31
_cell_volume 1653.67(6)
_computing_cell_refinement 'SMART (Bruker, 2000)'
_computing_data_collection 'SMART (Bruker, 2000)'
_computing_data_reduction 'SAINT (Bruker, 2000)'
_computing_molecular_graphics 'SHELXTL (Bruker, 2000)'
_computing_publication_material 'SHELXTL (Bruker, 2000)'
_computing_structure_refinement 'SHELXL97 (Sheldrick, 1997)'
_computing_structure_solution 'SHELXL97 (Sheldrick, 1990)'
_diffrn_ambient_temperature 294(2)
_diffrn_measured_fraction_theta_full 1.000
_diffrn_measured_fraction_theta_max 1.000
_diffrn_measurement_device_type 'Bruker APEX CCD area-detector'
_diffrn_measurement_method 'phi and omega scans'
_diffrn_radiation_monochromator graphite
_diffrn_radiation_source 'fine-focus sealed tube'
_diffrn_radiation_type MoK\a
_diffrn_radiation_wavelength 0.71073
_diffrn_reflns_av_R_equivalents 0.0326
_diffrn_reflns_av_sigmaI/netI 0.0348
_diffrn_reflns_limit_h_max 10
_diffrn_reflns_limit_h_min -12
_diffrn_reflns_limit_k_max 14
_diffrn_reflns_limit_k_min -14
_diffrn_reflns_limit_l_max 16
_diffrn_reflns_limit_l_min -14
_diffrn_reflns_number 8969
_diffrn_reflns_theta_full 25.50
_diffrn_reflns_theta_max 25.50
_diffrn_reflns_theta_min 2.31
_exptl_absorpt_coefficient_mu 0.214
_exptl_absorpt_correction_type none
_exptl_crystal_colour colorless
_exptl_crystal_density_diffrn 1.351
_exptl_crystal_density_method 'not measured'
_exptl_crystal_description block
_exptl_crystal_F_000 720
_exptl_crystal_size_max 0.22
_exptl_crystal_size_mid 0.20
_exptl_crystal_size_min 0.12
_refine_diff_density_max 0.177
_refine_diff_density_min -0.204
_refine_ls_abs_structure_details 'Flack (1983), 1307 Friedel pairs'
_refine_ls_abs_structure_Flack 0.09(9)
_refine_ls_extinction_coef 0.0024(6)
_refine_ls_extinction_expression Fc^*^=kFc[1+0.001xFc^2^\l^3^/sin(2\q)]^-1/4^
_refine_ls_extinction_method SHELXL
_refine_ls_goodness_of_fit_ref 1.012
_refine_ls_hydrogen_treatment constr
_refine_ls_matrix_type full
_refine_ls_number_parameters 211
_refine_ls_number_reflns 3080
_refine_ls_number_restraints 0
_refine_ls_restrained_S_all 1.012
_refine_ls_R_factor_all 0.0477
_refine_ls_R_factor_gt 0.0364
_refine_ls_shift/su_max 0.001
_refine_ls_shift/su_mean 0.000
_refine_ls_structure_factor_coef Fsqd
_refine_ls_weighting_details 'calc w=1/[\s^2^(Fo^2^)+(0.0351P)^2^+0.3259P] where P=(Fo^2^+2Fc^2^)/3'
_refine_ls_weighting_scheme calc
_refine_ls_wR_factor_gt 0.0760
_refine_ls_wR_factor_ref 0.0828
_reflns_number_gt 2595
_reflns_number_total 3080
_reflns_threshold_expression I>2\s(I)
_cod_data_source_file hg2344.cif
_cod_data_source_block I
_cod_depositor_comments
;
The following automatic conversions were performed:
'_symmetry_cell_setting' value 'Orthorhombic' changed to 'orthorhombic'
according to '/home/saulius/struct/CIF-dictionaries/cif_core.dic'
dictionary named 'cif_core.dic' version 2.4.1 from 2010-06-29.

Automatic conversion script
Id: cif_fix_enum 1527 2010-12-29 10:47:43Z saulius 

The following automatic conversions were performed:

'_symmetry_cell_setting' value 'Orthorhombic' changed to
'orthorhombic' according to
/home/saulius/struct/CIF-dictionaries/cif_core.dic dictionary named
'cif_core.dic' version 2.4.1 from 2010-06-29.

Automatic conversion script
Id: cif_fix_values 1715 2011-07-08 13:25:40Z adriana 
;
_cod_database_code 2217096
_cod_database_fobs_code 2217096

loop_
_symmetry_equiv_pos_as_xyz
'x, y, z'
'-x+1/2, -y, z+1/2'
'-x, y+1/2, -z+1/2'
'x+1/2, -y+1/2, -z'

loop_
_atom_site_type_symbol
_atom_site_label
_atom_site_fract_x
_atom_site_fract_y
_atom_site_fract_z
_atom_site_U_iso_or_equiv
_atom_site_adp_type
_atom_site_calc_flag
_atom_site_refinement_flags
_atom_site_occupancy
C C1 0.8521(3) 0.4745(2) 0.8698(2) 0.0553(7) Uani d . 1
H H1 0.9141 0.4185 0.8671 0.066 Uiso calc R 1
C C2 0.7480(3) 0.4684(2) 0.8078(2) 0.0573(8) Uani d . 1
H H2 0.7396 0.4083 0.7630 0.069 Uiso calc R 1
C C3 0.6567(3) 0.5508(2) 0.81181(19) 0.0559(7) Uani d . 1
H H3 0.5869 0.5464 0.7693 0.067 Uiso calc R 1
C C4 0.6670(2) 0.6412(2) 0.87884(18) 0.0460(6) Uani d . 1
H H4 0.6050 0.6972 0.8814 0.055 Uiso calc R 1
C C5 0.7711(2) 0.64549(17) 0.94106(17) 0.0366(5) Uani d . 1
C C6 0.8644(3) 0.5640(2) 0.93635(18) 0.0458(6) Uani d . 1
H H6 0.9353 0.5690 0.9777 0.055 Uiso calc R 1
C C7 0.9448(3) 1.1891(2) 1.1304(2) 0.0520(7) Uani d . 1
H H7A 1.0316 1.2009 1.1088 0.062 Uiso calc R 1
H H7B 0.9416 1.1890 1.2033 0.062 Uiso calc R 1
C C8 0.8581(3) 1.2769(2) 1.08728(18) 0.0543(7) Uani d . 1
H H8A 0.7817 1.2846 1.1273 0.065 Uiso calc R 1
H H8B 0.8999 1.3500 1.0829 0.065 Uiso calc R 1
C C9 0.8317(2) 1.11268(18) 0.99706(16) 0.0393(6) Uani d . 1
C C10 0.8975(2) 1.06072(19) 0.90376(17) 0.0386(6) Uani d . 1
C C11 0.8356(3) 1.1177(2) 0.81204(18) 0.0526(7) Uani d . 1
H H11A 0.8811 1.0990 0.7509 0.063 Uiso calc R 1
H H11B 0.8342 1.1995 0.8199 0.063 Uiso calc R 1
C C12 0.7000(3) 1.0694(2) 0.80945(18) 0.0545(7) Uani d . 1
H H12A 0.6838 1.0296 0.7469 0.065 Uiso calc R 1
H H12B 0.6373 1.1289 0.8177 0.065 Uiso calc R 1
C C13 0.8356(2) 0.93875(18) 0.89830(16) 0.0352(5) Uani d . 1
C C14 0.6987(2) 0.9872(2) 0.89958(17) 0.0420(6) Uani d . 1
H H14 0.6319 0.9295 0.8967 0.050 Uiso calc R 1
C C15 1.0411(2) 1.0690(2) 0.9064(2) 0.0567(7) Uani d . 1
H H15C 1.0757 1.0343 0.8472 0.085 Uiso calc R 1
H H15A 1.0726 1.0307 0.9650 0.085 Uiso calc R 1
H H15B 1.0657 1.1474 0.9087 0.085 Uiso calc R 1
C C16 0.8700(3) 0.8742(2) 0.80203(17) 0.0474(6) Uani d . 1
H H16B 0.9595 0.8591 0.8013 0.071 Uiso calc R 1
H H16C 0.8478 0.9192 0.7445 0.071 Uiso calc R 1
H H16A 0.8242 0.8039 0.8000 0.071 Uiso calc R 1
C C17 0.8764(2) 0.86578(17) 0.98851(17) 0.0353(5) Uani d . 1
H H17B 0.8897 0.9172 1.0444 0.042 Uiso calc R 1
H H17A 0.9587 0.8340 0.9719 0.042 Uiso calc R 1
C C18 0.6982(2) 1.0590(2) 0.99592(17) 0.0440(6) Uani d . 1
H H18B 0.6847 1.0121 1.0549 0.053 Uiso calc R 1
H H18A 0.6329 1.1168 0.9933 0.053 Uiso calc R 1
O O1 0.65482(17) 0.79178(14) 1.05340(14) 0.0596(5) Uani d . 1
O O2 0.8532(2) 0.70566(14) 1.11702(12) 0.0606(5) Uani d . 1
O O3 0.83048(18) 1.23328(13) 0.99050(12) 0.0545(5) Uani d . 1
O O4 0.89416(16) 1.08703(13) 1.08999(11) 0.0438(4) Uani d . 1
S S1 0.78162(6) 0.75224(5) 1.03435(4) 0.04187(16) Uani d . 1

loop_
_atom_site_aniso_label
_atom_site_aniso_U_11
_atom_site_aniso_U_22
_atom_site_aniso_U_33
_atom_site_aniso_U_12
_atom_site_aniso_U_13
_atom_site_aniso_U_23
C1 0.0658(19) 0.0410(14) 0.0590(17) 0.0034(14) 0.0122(16) -0.0026(13)
C2 0.077(2) 0.0501(16) 0.0452(15) -0.0175(16) 0.0103(15) -0.0074(12)
C3 0.0596(18) 0.0666(18) 0.0417(14) -0.0257(17) -0.0051(13) 0.0071(13)
C4 0.0445(15) 0.0467(14) 0.0468(15) -0.0053(12) 0.0025(12) 0.0061(11)
C5 0.0384(13) 0.0340(12) 0.0375(12) -0.0076(11) 0.0056(11) 0.0016(9)
C6 0.0477(16) 0.0437(13) 0.0461(15) -0.0036(13) -0.0010(12) -0.0001(11)
C7 0.0631(18) 0.0451(14) 0.0476(15) -0.0054(14) -0.0085(13) -0.0096(13)
C8 0.0682(18) 0.0419(15) 0.0529(15) 0.0028(13) -0.0070(14) -0.0101(11)
C9 0.0514(15) 0.0297(11) 0.0368(12) 0.0014(11) -0.0056(11) 0.0007(9)
C10 0.0434(14) 0.0358(12) 0.0366(13) -0.0043(11) 0.0009(11) 0.0030(10)
C11 0.080(2) 0.0418(14) 0.0361(13) -0.0009(15) -0.0051(13) 0.0042(11)
C12 0.067(2) 0.0502(15) 0.0459(15) 0.0102(14) -0.0169(14) -0.0006(12)
C13 0.0398(13) 0.0350(11) 0.0307(11) -0.0037(10) 0.0021(10) 0.0001(10)
C14 0.0392(14) 0.0460(13) 0.0407(13) 0.0013(11) -0.0061(11) -0.0040(11)
C15 0.0490(16) 0.0571(17) 0.0639(18) -0.0137(13) 0.0117(14) -0.0007(15)
C16 0.0586(17) 0.0426(14) 0.0411(14) -0.0023(13) 0.0081(12) -0.0013(11)
C17 0.0338(12) 0.0321(11) 0.0400(13) -0.0032(10) 0.0017(10) -0.0028(9)
C18 0.0429(15) 0.0452(13) 0.0439(13) 0.0074(12) 0.0008(11) -0.0031(11)
O1 0.0523(11) 0.0550(10) 0.0717(12) -0.0074(9) 0.0261(10) -0.0081(9)
O2 0.0968(15) 0.0496(10) 0.0354(9) -0.0141(10) -0.0086(10) 0.0099(8)
O3 0.0854(13) 0.0322(9) 0.0459(9) 0.0029(9) -0.0093(9) -0.0005(7)
O4 0.0614(11) 0.0349(9) 0.0351(9) -0.0056(8) -0.0094(8) -0.0003(7)
S1 0.0523(4) 0.0367(3) 0.0367(3) -0.0066(3) 0.0075(3) 0.0005(3)

loop_
_atom_type_symbol
_atom_type_description
_atom_type_scat_dispersion_real
_atom_type_scat_dispersion_imag
_atom_type_scat_source
C C 0.0033 0.0016 'International Tables Vol C Tables 4.2.6.8 and 6.1.1.4'
H H 0.0000 0.0000 'International Tables Vol C Tables 4.2.6.8 and 6.1.1.4'
O O 0.0106 0.0060 'International Tables Vol C Tables 4.2.6.8 and 6.1.1.4'
S S 0.1246 0.1234 'International Tables Vol C Tables 4.2.6.8 and 6.1.1.4'

loop_
_geom_angle_atom_site_label_1
_geom_angle_atom_site_label_2
_geom_angle_atom_site_label_3
_geom_angle
C2 C1 C6 119.9(3)
C2 C1 H1 120.1
C6 C1 H1 120.1
C3 C2 C1 120.0(2)
C3 C2 H2 120.0
C1 C2 H2 120.0
C2 C3 C4 120.9(3)
C2 C3 H3 119.5
C4 C3 H3 119.5
C5 C4 C3 118.3(2)
C5 C4 H4 120.8
C3 C4 H4 120.8
C4 C5 C6 121.1(2)
C4 C5 S1 119.86(18)
C6 C5 S1 118.91(18)
C5 C6 C1 119.7(3)
C5 C6 H6 120.2
C1 C6 H6 120.2
O4 C7 C8 102.25(19)
O4 C7 H7A 111.3
C8 C7 H7A 111.3
O4 C7 H7B 111.3
C8 C7 H7B 111.3
H7A C7 H7B 109.2
O3 C8 C7 102.85(19)
O3 C8 H8A 111.2
C7 C8 H8A 111.2
O3 C8 H8B 111.2
C7 C8 H8B 111.2
H8A C8 H8B 109.1
O3 C9 O4 105.53(17)
O3 C9 C18 113.6(2)
O4 C9 C18 109.93(18)
O3 C9 C10 110.50(18)
O4 C9 C10 113.71(18)
C18 C9 C10 103.77(18)
C15 C10 C11 114.4(2)
C15 C10 C9 113.7(2)
C11 C10 C9 105.84(19)
C15 C10 C13 118.1(2)
C11 C10 C13 100.76(18)
C9 C10 C13 102.27(17)
C10 C11 C12 104.44(19)
C10 C11 H11A 110.9
C12 C11 H11A 110.9
C10 C11 H11B 110.9
C12 C11 H11B 110.9
H11A C11 H11B 108.9
C11 C12 C14 102.9(2)
C11 C12 H12A 111.2
C14 C12 H12A 111.2
C11 C12 H12B 111.2
C14 C12 H12B 111.2
H12A C12 H12B 109.1
C16 C13 C17 107.93(18)
C16 C13 C14 114.30(19)
C17 C13 C14 117.21(19)
C16 C13 C10 113.13(18)
C17 C13 C10 110.99(18)
C14 C13 C10 92.75(17)
C18 C14 C12 107.56(18)
C18 C14 C13 102.43(18)
C12 C14 C13 102.4(2)
C18 C14 H14 114.4
C12 C14 H14 114.4
C13 C14 H14 114.4
C10 C15 H15C 109.5
C10 C15 H15A 109.5
H15C C15 H15A 109.5
C10 C15 H15B 109.5
H15C C15 H15B 109.5
H15A C15 H15B 109.5
C13 C16 H16B 109.5
C13 C16 H16C 109.5
H16B C16 H16C 109.5
C13 C16 H16A 109.5
H16B C16 H16A 109.5
H16C C16 H16A 109.5
C13 C17 S1 122.12(16)
C13 C17 H17B 106.8
S1 C17 H17B 106.8
C13 C17 H17A 106.8
S1 C17 H17A 106.8
H17B C17 H17A 106.6
C14 C18 C9 103.38(19)
C14 C18 H18B 111.1
C9 C18 H18B 111.1
C14 C18 H18A 111.1
C9 C18 H18A 111.1
H18B C18 H18A 109.1
C8 O3 C9 107.78(17)
C7 O4 C9 108.65(17)
O1 S1 O2 118.38(12)
O1 S1 C5 107.19(11)
O2 S1 C5 107.22(10)
O1 S1 C17 109.78(11)
O2 S1 C17 104.73(11)
C5 S1 C17 109.29(10)

loop_
_geom_bond_atom_site_label_1
_geom_bond_atom_site_label_2
_geom_bond_distance
C1 C2 1.375(4)
C1 C6 1.383(3)
C1 H1 0.9300
C2 C3 1.368(4)
C2 H2 0.9300
C3 C4 1.394(4)
C3 H3 0.9300
C4 C5 1.375(3)
C4 H4 0.9300
C5 C6 1.377(3)
C5 S1 1.771(2)
C6 H6 0.9300
C7 O4 1.422(3)
C7 C8 1.496(3)
C7 H7A 0.9700
C7 H7B 0.9700
C8 O3 1.417(3)
C8 H8A 0.9700
C8 H8B 0.9700
C9 O3 1.425(3)
C9 O4 1.433(3)
C9 C18 1.543(3)
C9 C10 1.548(3)
C10 C15 1.517(3)
C10 C11 1.538(3)
C10 C13 1.581(3)
C11 C12 1.540(4)
C11 H11A 0.9700
C11 H11B 0.9700
C12 C14 1.542(3)
C12 H12A 0.9700
C12 H12B 0.9700
C13 C16 1.533(3)
C13 C17 1.538(3)
C13 C14 1.553(3)
C14 C18 1.536(3)
C14 H14 0.9800
C15 H15C 0.9600
C15 H15A 0.9600
C15 H15B 0.9600
C16 H16B 0.9600
C16 H16C 0.9600
C16 H16A 0.9600
C17 S1 1.779(2)
C17 H17B 0.9700
C17 H17A 0.9700
C18 H18B 0.9700
C18 H18A 0.9700
O1 S1 1.4383(18)
O2 S1 1.4422(18)

loop_
_geom_torsion_atom_site_label_1
_geom_torsion_atom_site_label_2
_geom_torsion_atom_site_label_3
_geom_torsion_atom_site_label_4
_geom_torsion
C6 C1 C2 C3 0.0(4)
C1 C2 C3 C4 -0.4(4)
C2 C3 C4 C5 -0.1(4)
C3 C4 C5 C6 1.2(3)
C3 C4 C5 S1 -174.85(17)
C4 C5 C6 C1 -1.7(4)
S1 C5 C6 C1 174.40(19)
C2 C1 C6 C5 1.1(4)
O4 C7 C8 O3 -35.5(3)
O3 C9 C10 C15 76.8(2)
O4 C9 C10 C15 -41.6(3)
C18 C9 C10 C15 -161.0(2)
O3 C9 C10 C11 -49.6(2)
O4 C9 C10 C11 -168.02(19)
C18 C9 C10 C11 72.6(2)
O3 C9 C10 C13 -154.66(19)
O4 C9 C10 C13 86.9(2)
C18 C9 C10 C13 -32.5(2)
C15 C10 C11 C12 164.0(2)
C9 C10 C11 C12 -69.9(2)
C13 C10 C11 C12 36.2(2)
C10 C11 C12 C14 -1.0(3)
C15 C10 C13 C16 -62.9(3)
C11 C10 C13 C16 62.4(2)
C9 C10 C13 C16 171.40(19)
C15 C10 C13 C17 58.6(3)
C11 C10 C13 C17 -176.12(19)
C9 C10 C13 C17 -67.1(2)
C15 C10 C13 C14 179.1(2)
C11 C10 C13 C14 -55.55(19)
C9 C10 C13 C14 53.46(19)
C11 C12 C14 C18 72.0(2)
C11 C12 C14 C13 -35.5(2)
C16 C13 C14 C18 -172.69(19)
C17 C13 C14 C18 59.6(2)
C10 C13 C14 C18 -55.74(19)
C16 C13 C14 C12 -61.3(2)
C17 C13 C14 C12 170.99(18)
C10 C13 C14 C12 55.66(19)
C16 C13 C17 S1 -81.5(2)
C14 C13 C17 S1 49.2(3)
C10 C13 C17 S1 153.97(16)
C12 C14 C18 C9 -69.3(2)
C13 C14 C18 C9 38.2(2)
O3 C9 C18 C14 117.2(2)
O4 C9 C18 C14 -124.85(18)
C10 C9 C18 C14 -2.9(2)
C7 C8 O3 C9 31.9(3)
O4 C9 O3 C8 -15.7(3)
C18 C9 O3 C8 104.8(2)
C10 C9 O3 C8 -139.0(2)
C8 C7 O4 C9 26.9(3)
O3 C9 O4 C7 -8.1(2)
C18 C9 O4 C7 -131.0(2)
C10 C9 O4 C7 113.2(2)
C4 C5 S1 O1 21.5(2)
C6 C5 S1 O1 -154.61(18)
C4 C5 S1 O2 149.62(19)
C6 C5 S1 O2 -26.5(2)
C4 C5 S1 C17 -97.4(2)
C6 C5 S1 C17 86.5(2)
C13 C17 S1 O1 -52.6(2)
C13 C17 S1 O2 179.28(18)
C13 C17 S1 C5 64.7(2)

loop_
_cod_related_entry_id
_cod_related_entry_database
_cod_related_entry_code
1 ChemSpider 21195807
